data_4075017
loop_
_publ_author_name
'Fern\'andez, Julio'
'Forni\'es, Juan'
'Gil, Bel\'en'
'G\'omez, Julio'
'Lalinde, Elena'
'Moreno, M. Teresa'

_publ_section_title
;
 Synthesis, Structures, and Luminescence Behavior of Mixed Metal Alkynyl
 Platinum&#x2212;Cadmium Complexes&#x00A7;
;
_journal_issue 9
_journal_name_full Organometallics
_journal_page_first 2274
_journal_paper_doi 10.1021/om051094u
_journal_volume 25
_journal_year 2006
_chemical_absolute_configuration unk
_chemical_formula_sum 'C88 H92 Cd F20 N2 Pt2'
_chemical_formula_weight 2060.22
_chemical_name_common 'complex 3b'
_chemical_name_systematic
;
 ?
;
_space_group_IT_number 9
_symmetry_cell_setting monoclinic
_symmetry_space_group_name_Hall 'C -2yc'
_symmetry_space_group_name_H-M 'C 1 c 1'
_atom_sites_solution_hydrogens geom
_atom_sites_solution_primary direct
_atom_sites_solution_secondary difmap
_cell_angle_alpha 90
_cell_angle_beta 126.6040(10)
_cell_angle_gamma 90
_cell_formula_units_Z 4
_cell_length_a 31.8250(3)
_cell_length_b 17.0730(2)
_cell_length_c 19.2040(2)
_cell_measurement_reflns_used 71604
_cell_measurement_temperature 173.0(10)
_cell_volume 8376.53(19)
_computing_cell_refinement 'HKL Scalepack (Otwinowski & Minor 1997)'
_computing_data_collection 'Collect (Nonius BV, 1997-2000)'
_computing_data_reduction 'HKL Denzo and Scalepack (Otwinowski & Minor 1997)'
_computing_structure_refinement 'SHELXL-97 (Sheldrick, 1997)'
_diffrn_ambient_temperature 173.0(10)
_diffrn_measured_fraction_theta_full 0.993
_diffrn_measured_fraction_theta_max 0.993
_diffrn_measurement_device '95mm CCD camera on \k-goniostat'
_diffrn_measurement_device_type KappaCCD
_diffrn_measurement_method CCD
_diffrn_orient_matrix_type 'by Nonius Collect from scalepack cell'
_diffrn_orient_matrix_UB_11 0.0066602
_diffrn_orient_matrix_UB_12 -0.0409874
_diffrn_orient_matrix_UB_13 0.0427094
_diffrn_orient_matrix_UB_21 0.0353551
_diffrn_orient_matrix_UB_22 -0.009998
_diffrn_orient_matrix_UB_23 0.0144366
_diffrn_orient_matrix_UB_31 0.0154182
_diffrn_orient_matrix_UB_32 0.0406315
_diffrn_orient_matrix_UB_33 0.0466359
_diffrn_radiation_monochromator graphite
_diffrn_radiation_type MoK\a
_diffrn_radiation_wavelength 0.71073
_diffrn_reflns_av_R_equivalents 0.0548
_diffrn_reflns_av_unetI/netI 0.0577
_diffrn_reflns_limit_h_max 41
_diffrn_reflns_limit_h_min -41
_diffrn_reflns_limit_k_max 22
_diffrn_reflns_limit_k_min -22
_diffrn_reflns_limit_l_max 25
_diffrn_reflns_limit_l_min -21
_diffrn_reflns_number 64994
_diffrn_reflns_theta_full 27.93
_diffrn_reflns_theta_max 27.93
_diffrn_reflns_theta_min 3.19
_exptl_absorpt_coefficient_mu 3.673
_exptl_absorpt_correction_T_max 0.693
_exptl_absorpt_correction_T_min 0.633
_exptl_absorpt_correction_type multi-scan
_exptl_absorpt_process_details
;
        multi-scan from symmetry-related measurements
 Sortav (Blessing 1995)
;
_exptl_crystal_colour colourless
_exptl_crystal_density_diffrn 1.634
_exptl_crystal_density_method 'not measured'
_exptl_crystal_description block
_exptl_crystal_F_000 4072
_exptl_crystal_size_max 0.1
_exptl_crystal_size_mid 0.1
_exptl_crystal_size_min 0.1
_refine_diff_density_max 1.806
_refine_diff_density_min -2.416
_refine_diff_density_rms 0.2
_refine_ls_abs_structure_details 'Flack H D (1983), Acta Cryst. A39, 876-881'
_refine_ls_abs_structure_Flack 0.084(8)
_refine_ls_extinction_method none
_refine_ls_goodness_of_fit_ref 1.162
_refine_ls_hydrogen_treatment constr
_refine_ls_matrix_type full
_refine_ls_number_parameters 835
_refine_ls_number_reflns 18584
_refine_ls_number_restraints 2
_refine_ls_restrained_S_all 1.162
_refine_ls_R_factor_all 0.0744
_refine_ls_R_factor_gt 0.0589
_refine_ls_shift/su_max 0.041
_refine_ls_shift/su_mean 0.001
_refine_ls_structure_factor_coef Fsqd
_refine_ls_weighting_details 'calc w=1/[\s^2^(Fo^2^)+(0.0291P)^2^+222.2890P] where P=(Fo^2^+2Fc^2^)/3'
_refine_ls_weighting_scheme calc
_refine_ls_wR_factor_gt 0.1367
_refine_ls_wR_factor_ref 0.1437
_reflns_number_gt 15924
_reflns_number_total 18584
_reflns_threshold_expression >2sigma(I)
_cod_data_source_file om051094usi20051226_062846.cif
_cod_data_source_block complex3b
_cod_depositor_comments
;
The following automatic conversions were performed:

'_symmetry_cell_setting' value 'Monoclinic' changed to 'monoclinic'
according to /home/saulius/struct/CIF-dictionaries/cif_core.dic
dictionary named 'cif_core.dic' version 2.4.1 from 2010-06-29.

Automatic conversion script
Id: cif_fix_values 1715 2011-07-08 13:25:40Z adriana 
;
_cod_original_cell_volume 8376.53(15)
_cod_original_sg_symbol_H-M 'C c'
_cod_database_code 4075017

loop_
_symmetry_equiv_pos_as_xyz
'x, y, z'
'x, -y, z+1/2'
'x+1/2, y+1/2, z'
'x+1/2, -y+1/2, z+1/2'

loop_
_atom_site_label
_atom_site_type_symbol
_atom_site_fract_x
_atom_site_fract_y
_atom_site_fract_z
_atom_site_U_iso_or_equiv
_atom_site_adp_type
_atom_site_occupancy
_atom_site_symmetry_multiplicity
_atom_site_calc_flag
_atom_site_refinement_flags
Pt2 Pt 0.590276(15) 0.86920(3) 0.58718(2) 0.02583(13) Uani 1 1 d .
Pt1 Pt 0.409828(14) 1.13716(2) 0.41419(2) 0.02243(11) Uani 1 1 d .
Cd1 Cd 0.49837(5) 1.00331(6) 0.50724(7) 0.02216(16) Uani 1 1 d .
C1 C 0.4666(5) 1.1119(6) 0.5418(8) 0.032(3) Uani 1 1 d .
C2 C 0.5007(5) 1.0961(6) 0.6121(8) 0.028(3) Uani 1 1 d .
C3 C 0.5422(5) 1.0871(7) 0.7039(7) 0.026(2) Uani 1 1 d .
C4 C 0.5916(6) 1.0686(8) 0.7343(10) 0.045(3) Uani 1 1 d .
H4 H 0.599 1.0604 0.6949 0.054 Uiso 1 1 calc R
C5 C 0.6321(6) 1.0615(9) 0.8234(9) 0.047(4) Uani 1 1 d .
H5 H 0.6662 1.0498 0.8435 0.057 Uiso 1 1 calc R
C6 C 0.6189(7) 1.0727(9) 0.8808(9) 0.054(4) Uani 1 1 d .
H6 H 0.6451 1.0693 0.9401 0.065 Uiso 1 1 calc R
C7 C 0.5689(6) 1.0885(8) 0.8525(8) 0.043(3) Uani 1 1 d .
H7 H 0.5607 1.0932 0.8915 0.052 Uiso 1 1 calc R
C8 C 0.5301(6) 1.0976(8) 0.7625(8) 0.038(3) Uani 1 1 d .
H8 H 0.4961 1.1106 0.7418 0.046 Uiso 1 1 calc R
C9 C 0.4149(4) 1.0295(7) 0.3742(7) 0.024(2) Uani 1 1 d .
C10 C 0.4205(5) 0.9661(7) 0.3544(8) 0.028(3) Uani 1 1 d .
C11 C 0.4162(5) 0.8934(7) 0.3116(8) 0.030(3) Uani 1 1 d .
C12 C 0.4544(5) 0.8336(7) 0.3552(8) 0.030(3) Uani 1 1 d .
H12 H 0.4819 0.8381 0.4138 0.036 Uiso 1 1 calc R
C13 C 0.4497(5) 0.7679(7) 0.3082(8) 0.032(3) Uani 1 1 d .
H13 H 0.4744 0.7281 0.336 0.038 Uiso 1 1 calc R
C14 C 0.4094(7) 0.7608(8) 0.2217(10) 0.052(4) Uani 1 1 d .
H14 H 0.4074 0.7156 0.1929 0.063 Uiso 1 1 calc R
C15 C 0.3721(7) 0.8170(9) 0.1763(10) 0.058(4) Uani 1 1 d .
H15 H 0.3457 0.812 0.1171 0.07 Uiso 1 1 calc R
C16 C 0.3758(6) 0.8844(8) 0.2242(10) 0.058(5) Uani 1 1 d .
H16 H 0.3503 0.9231 0.1959 0.069 Uiso 1 1 calc R
C17 C 0.4029(5) 1.2443(7) 0.4526(8) 0.029(3) Uani 1 1 d .
C18 C 0.4407(6) 1.3013(8) 0.4919(10) 0.037(3) Uani 1 1 d .
C19 C 0.4372(5) 1.3748(7) 0.5192(9) 0.036(3) Uani 1 1 d .
C20 C 0.3924(6) 1.3911(7) 0.5108(9) 0.038(3) Uani 1 1 d .
C21 C 0.3522(6) 1.3373(8) 0.4766(9) 0.039(3) Uani 1 1 d .
C22 C 0.3590(5) 1.2673(7) 0.4493(9) 0.033(3) Uani 1 1 d .
C23 C 0.3563(5) 1.1690(7) 0.2897(8) 0.030(3) Uani 1 1 d .
C24 C 0.3701(5) 1.2306(7) 0.2532(7) 0.030(3) Uani 1 1 d .
C25 C 0.3367(6) 1.2532(8) 0.1680(9) 0.038(3) Uani 1 1 d .
C26 C 0.2888(5) 1.2223(8) 0.1154(8) 0.037(3) Uani 1 1 d .
C27 C 0.2717(5) 1.1650(9) 0.1450(8) 0.037(3) Uani 1 1 d .
C28 C 0.3065(5) 1.1427(7) 0.2298(8) 0.030(3) Uani 1 1 d .
C29 C 0.5812(5) 0.9764(7) 0.5384(8) 0.031(3) Uani 1 1 d .
C30 C 0.5753(5) 1.0417(7) 0.5050(8) 0.031(3) Uani 1 1 d .
C31 C 0.5770(5) 1.1130(7) 0.4687(8) 0.031(3) Uani 1 1 d .
C32 C 0.6179(6) 1.1213(9) 0.4624(11) 0.048(4) Uani 1 1 d .
H32 H 0.6432 1.0823 0.4851 0.058 Uiso 1 1 calc R
C33 C 0.6225(7) 1.1876(9) 0.4225(13) 0.058(5) Uani 1 1 d .
H33 H 0.649 1.1913 0.4158 0.07 Uiso 1 1 calc R
C34 C 0.5843(5) 1.2487(8) 0.3931(9) 0.041(3) Uani 1 1 d .
H34 H 0.5869 1.2947 0.37 0.049 Uiso 1 1 calc R
C35 C 0.5442(5) 1.2390(7) 0.3993(9) 0.040(3) Uani 1 1 d .
H35 H 0.5187 1.2776 0.3777 0.048 Uiso 1 1 calc R
C36 C 0.5404(5) 1.1717(7) 0.4377(8) 0.032(3) Uani 1 1 d .
H36 H 0.5129 1.167 0.4422 0.039 Uiso 1 1 calc R
C37 C 0.5299(5) 0.8847(6) 0.5929(8) 0.026(2) Uani 1 1 d .
C38 C 0.4940(5) 0.8977(6) 0.5969(7) 0.026(2) Uani 1 1 d .
C39 C 0.4572(5) 0.9074(6) 0.6163(8) 0.027(2) Uani 1 1 d .
C40 C 0.4725(5) 0.8994(7) 0.7001(8) 0.031(3) Uani 1 1 d .
H40 H 0.5074 0.889 0.7451 0.037 Uiso 1 1 calc R
C41 C 0.4362(6) 0.9068(8) 0.7173(10) 0.040(3) Uani 1 1 d .
H41 H 0.4463 0.9011 0.7736 0.048 Uiso 1 1 calc R
C42 C 0.3829(6) 0.9234(7) 0.6474(9) 0.041(3) Uani 1 1 d .
H42 H 0.3585 0.9287 0.6589 0.049 Uiso 1 1 calc R
C43 C 0.3671(5) 0.9317(8) 0.5648(9) 0.037(3) Uani 1 1 d .
H43 H 0.3322 0.9422 0.52 0.044 Uiso 1 1 calc R
C44 C 0.4049(5) 0.9241(8) 0.5477(9) 0.034(3) Uani 1 1 d .
H44 H 0.395 0.9302 0.4916 0.041 Uiso 1 1 calc R
C45 C 0.6558(5) 0.8498(8) 0.5879(8) 0.030(3) Uani 1 1 d .
C46 C 0.6993(5) 0.8957(8) 0.6372(9) 0.037(3) Uani 1 1 d .
C47 C 0.7441(6) 0.8908(10) 0.6387(10) 0.048(4) Uani 1 1 d .
C48 C 0.7443(8) 0.8341(13) 0.5937(12) 0.067(6) Uani 1 1 d .
C49 C 0.7029(7) 0.7863(9) 0.5431(10) 0.046(4) Uani 1 1 d .
C50 C 0.6574(6) 0.7964(8) 0.5414(10) 0.041(3) Uani 1 1 d .
C51 C 0.5987(5) 0.7575(7) 0.6373(8) 0.032(3) Uani 1 1 d .
C52 C 0.6329(6) 0.7445(7) 0.7225(9) 0.038(3) Uani 1 1 d .
C53 C 0.6363(6) 0.6684(8) 0.7604(9) 0.040(3) Uani 1 1 d .
C54 C 0.6059(6) 0.6112(8) 0.7112(11) 0.044(4) Uani 1 1 d .
C55 C 0.5716(6) 0.6232(8) 0.6237(11) 0.058(5) Uani 1 1 d .
C56 C 0.5670(6) 0.6955(7) 0.5852(9) 0.042(3) Uani 1 1 d .
C57 C 0.5965(6) 1.3404(8) 0.7155(10) 0.0458(8) Uani 1 1 d .
H57A H 0.5945 1.3945 0.7286 0.055 Uiso 1 1 calc R
H57B H 0.5678 1.3317 0.655 0.055 Uiso 1 1 calc R
C58 C 0.5877(6) 1.2887(9) 0.7698(11) 0.0458(8) Uani 1 1 d .
H58A H 0.6132 1.3014 0.8307 0.055 Uiso 1 1 calc R
H58B H 0.5925 1.2342 0.7616 0.055 Uiso 1 1 calc R
C59 C 0.5321(6) 1.3005(8) 0.7438(11) 0.0458(8) Uani 1 1 d .
H59A H 0.5072 1.292 0.6819 0.055 Uiso 1 1 calc R
H59B H 0.5257 1.261 0.7727 0.055 Uiso 1 1 calc R
C60 C 0.5219(6) 1.3801(8) 0.7651(11) 0.0458(8) Uani 1 1 d .
H60A H 0.5164 1.4176 0.7232 0.069 Uiso 1 1 calc R
H60B H 0.5514 1.3956 0.8219 0.069 Uiso 1 1 calc R
H60C H 0.4913 1.3777 0.7638 0.069 Uiso 1 1 calc R
C61 C 0.6530(6) 1.2468(8) 0.7013(11) 0.0458(8) Uani 1 1 d .
H61A H 0.6524 1.2102 0.7394 0.055 Uiso 1 1 calc R
H61B H 0.6223 1.2364 0.6427 0.055 Uiso 1 1 calc R
C62 C 0.6996(7) 1.2311(9) 0.7054(12) 0.0458(8) Uani 1 1 d .
H62A H 0.7286 1.2624 0.751 0.055 Uiso 1 1 calc R
H62B H 0.693 1.2459 0.6509 0.055 Uiso 1 1 calc R
C63 C 0.7141(6) 1.1451(8) 0.7230(11) 0.0458(8) Uani 1 1 d .
H63A H 0.6833 1.1132 0.6844 0.055 Uiso 1 1 calc R
H63B H 0.7278 1.1326 0.7822 0.055 Uiso 1 1 calc R
C64 C 0.7578(6) 1.1263(8) 0.7077(11) 0.0458(8) Uani 1 1 d .
H64A H 0.7838 1.167 0.7334 0.069 Uiso 1 1 calc R
H64B H 0.7415 1.1238 0.6466 0.069 Uiso 1 1 calc R
H64C H 0.7742 1.077 0.7341 0.069 Uiso 1 1 calc R
C65 C 0.6962(6) 1.3412(8) 0.8270(10) 0.0458(8) Uani 1 1 d .
H65A H 0.6968 1.2964 0.8586 0.055 Uiso 1 1 calc R
H65B H 0.7286 1.3403 0.8325 0.055 Uiso 1 1 calc R
C66 C 0.6959(6) 1.4134(8) 0.8697(10) 0.0458(8) Uani 1 1 d .
H66A H 0.6669 1.4109 0.8736 0.055 Uiso 1 1 calc R
H66B H 0.6904 1.4584 0.8343 0.055 Uiso 1 1 calc R
C67 C 0.7460(6) 1.4243(8) 0.9592(10) 0.0458(8) Uani 1 1 d .
H67A H 0.754 1.3763 0.992 0.055 Uiso 1 1 calc R
H67B H 0.7743 1.4341 0.9546 0.055 Uiso 1 1 calc R
C68 C 0.7431(6) 1.4882(8) 1.0052(10) 0.0458(8) Uani 1 1 d .
H68A H 0.7098 1.4872 0.9954 0.069 Uiso 1 1 calc R
H68B H 0.747 1.5369 0.9847 0.069 Uiso 1 1 calc R
H68C H 0.7705 1.483 1.0662 0.069 Uiso 1 1 calc R
C69 C 0.6537(6) 1.3914(8) 0.6787(10) 0.0458(8) Uani 1 1 d .
H69A H 0.688 1.3867 0.6913 0.055 Uiso 1 1 calc R
H69B H 0.6522 1.4418 0.7004 0.055 Uiso 1 1 calc R
C70 C 0.6141(6) 1.3904(8) 0.5841(10) 0.0458(8) Uani 1 1 d .
H70A H 0.5794 1.3937 0.5702 0.055 Uiso 1 1 calc R
H70B H 0.6165 1.3416 0.5607 0.055 Uiso 1 1 calc R
C71 C 0.6229(6) 1.4609(8) 0.5424(10) 0.0458(8) Uani 1 1 d .
H71A H 0.6163 1.5091 0.5612 0.055 Uiso 1 1 calc R
H71B H 0.6594 1.4613 0.5642 0.055 Uiso 1 1 calc R
C72 C 0.5907(6) 1.4602(8) 0.4490(10) 0.0458(8) Uani 1 1 d .
H72A H 0.5567 1.4397 0.4268 0.069 Uiso 1 1 calc R
H72B H 0.6067 1.4278 0.4299 0.069 Uiso 1 1 calc R
H72C H 0.5871 1.5126 0.428 0.069 Uiso 1 1 calc R
C74 C 0.8958(6) 0.8365(9) 1.0158(9) 0.0451(9) Uani 1 1 d .
H74A H 0.8995 0.8915 1.0314 0.054 Uiso 1 1 calc R
H74B H 0.882 0.8101 1.0429 0.054 Uiso 1 1 calc R
C75 C 0.9494(6) 0.8048(9) 1.0555(9) 0.0451(9) Uani 1 1 d .
H75A H 0.9667 0.8364 1.0374 0.054 Uiso 1 1 calc R
H75B H 0.9469 0.7516 1.0356 0.054 Uiso 1 1 calc R
C76 C 0.9819(6) 0.8057(9) 1.1549(9) 0.0451(9) Uani 1 1 d .
H76A H 1.0161 0.7836 1.1793 0.054 Uiso 1 1 calc R
H76B H 0.9649 0.7727 1.1724 0.054 Uiso 1 1 calc R
C77 C 0.9889(6) 0.8901(8) 1.1929(10) 0.046(3) Uiso 1 1 d .
H77A H 0.9582 0.9041 1.1885 0.07 Uiso 1 1 calc R
H77B H 0.994 0.9269 1.1607 0.07 Uiso 1 1 calc R
H77C H 1.0188 0.8909 1.2527 0.07 Uiso 1 1 calc R
C78 C 0.8389(6) 0.7453(9) 0.8980(9) 0.0451(9) Uani 1 1 d .
H78A H 0.8282 0.7291 0.9337 0.054 Uiso 1 1 calc R
H78B H 0.8699 0.7152 0.9169 0.054 Uiso 1 1 calc R
C79 C 0.7960(7) 0.7216(9) 0.8055(10) 0.0451(9) Uani 1 1 d .
H79A H 0.7651 0.7531 0.7836 0.054 Uiso 1 1 calc R
H79B H 0.8074 0.7316 0.7693 0.054 Uiso 1 1 calc R
C80 C 0.7825(6) 0.6367(9) 0.7999(10) 0.0451(9) Uani 1 1 d .
H80A H 0.7724 0.6253 0.8375 0.054 Uiso 1 1 calc R
H80B H 0.8123 0.6042 0.8173 0.054 Uiso 1 1 calc R
C81 C 0.7369(6) 0.6212(9) 0.7052(9) 0.0451(9) Uani 1 1 d .
H81A H 0.7491 0.6238 0.67 0.068 Uiso 1 1 calc R
H81B H 0.7102 0.6599 0.686 0.068 Uiso 1 1 calc R
H81C H 0.7228 0.57 0.7001 0.068 Uiso 1 1 calc R
C82 C 0.8781(6) 0.8543(8) 0.8665(10) 0.0451(9) Uani 1 1 d .
H82A H 0.906 0.8182 0.8821 0.054 Uiso 1 1 calc R
H82B H 0.8508 0.849 0.8048 0.054 Uiso 1 1 calc R
C83 C 0.8990(6) 0.9365(9) 0.8851(9) 0.0451(9) Uani 1 1 d .
H83A H 0.9261 0.9429 0.9468 0.054 Uiso 1 1 calc R
H83B H 0.8711 0.9734 0.8675 0.054 Uiso 1 1 calc R
C84 C 0.9214(6) 0.9524(9) 0.8357(9) 0.0451(9) Uani 1 1 d .
H84A H 0.952 0.9196 0.8599 0.054 Uiso 1 1 calc R
H84B H 0.8957 0.9361 0.7761 0.054 Uiso 1 1 calc R
C85 C 0.9364(6) 1.0332(8) 0.8351(9) 0.0451(9) Uani 1 1 d .
H85A H 0.9514 1.0567 0.8907 0.068 Uiso 1 1 calc R
H85B H 0.906 1.0624 0.7912 0.068 Uiso 1 1 calc R
H85C H 0.9616 1.0337 0.8229 0.068 Uiso 1 1 calc R
C86 C 0.8077(6) 0.8820(9) 0.8870(10) 0.0451(9) Uani 1 1 d .
H86A H 0.8196 0.9347 0.9089 0.054 Uiso 1 1 calc R
H86B H 0.7855 0.8845 0.8241 0.054 Uiso 1 1 calc R
C87 C 0.7788(8) 0.8549(10) 0.9136(12) 0.0451(9) Uani 1 1 d .
H87A H 0.8023 0.8327 0.9712 0.054 Uiso 1 1 calc R
H87B H 0.7559 0.8134 0.8748 0.054 Uiso 1 1 calc R
C88 C 0.7438(6) 0.9229(9) 0.9155(9) 0.0451(9) Uani 1 1 d .
H88A H 0.7364 0.9621 0.873 0.054 Uiso 1 1 calc R
H88B H 0.7105 0.8995 0.8953 0.054 Uiso 1 1 calc R
C89 C 0.7628(6) 0.9630(9) 0.9938(9) 0.0451(9) Uani 1 1 d .
H89A H 0.7969 0.9839 1.0178 0.068 Uiso 1 1 calc R
H89B H 0.7649 0.9273 1.0344 0.068 Uiso 1 1 calc R
H89C H 0.7393 1.0051 0.9822 0.068 Uiso 1 1 calc R
N1 N 0.6484(5) 1.3298(7) 0.7261(8) 0.0458(8) Uani 1 1 d .
N2 N 0.8549(5) 0.8305(7) 0.9179(8) 0.0451(9) Uani 1 1 d .
F18 F 0.4881(3) 1.2873(5) 0.4998(5) 0.041(2) Uani 1 1 d .
F19 F 0.4755(4) 1.4279(5) 0.5547(6) 0.060(2) Uani 1 1 d .
F20 F 0.3876(4) 1.4619(4) 0.5373(6) 0.055(2) Uani 1 1 d .
F21 F 0.3091(4) 1.3543(5) 0.4668(8) 0.072(3) Uani 1 1 d .
F22 F 0.3183(3) 1.2144(5) 0.4131(6) 0.048(2) Uani 1 1 d .
F24 F 0.4181(3) 1.2628(4) 0.3013(5) 0.0412(18) Uani 1 1 d .
F25 F 0.3536(4) 1.3083(6) 0.1373(6) 0.058(2) Uani 1 1 d .
F26 F 0.2561(4) 1.2450(6) 0.0329(5) 0.060(2) Uani 1 1 d .
F27 F 0.2244(4) 1.1356(7) 0.0896(8) 0.062(3) Uani 1 1 d .
F28 F 0.2883(3) 1.0887(5) 0.2589(5) 0.0455(19) Uani 1 1 d .
F46 F 0.7025(3) 0.9547(5) 0.6906(5) 0.0462(19) Uani 1 1 d .
F47 F 0.7844(3) 0.9371(6) 0.6850(6) 0.063(3) Uani 1 1 d .
F48 F 0.7853(4) 0.8249(8) 0.5891(8) 0.089(4) Uani 1 1 d .
F49 F 0.7024(5) 0.7253(8) 0.4935(7) 0.103(5) Uani 1 1 d .
F50 F 0.6179(4) 0.7460(6) 0.4924(7) 0.066(3) Uani 1 1 d .
F52 F 0.6652(4) 0.8006(5) 0.7786(5) 0.049(2) Uani 1 1 d .
F53 F 0.6721(4) 0.6610(6) 0.8474(6) 0.071(3) Uani 1 1 d .
F54 F 0.6085(4) 0.5406(5) 0.7462(7) 0.059(2) Uani 1 1 d .
F55 F 0.5398(4) 0.5625(5) 0.5668(7) 0.067(3) Uani 1 1 d .
F56 F 0.5330(4) 0.7009(5) 0.4991(5) 0.046(2) Uani 1 1 d .

loop_
_atom_site_aniso_label
_atom_site_aniso_U_11
_atom_site_aniso_U_22
_atom_site_aniso_U_33
_atom_site_aniso_U_23
_atom_site_aniso_U_13
_atom_site_aniso_U_12
Pt2 0.0288(3) 0.0218(2) 0.0316(3) 0.0026(2) 0.0206(3) 0.0043(2)
Pt1 0.0262(3) 0.0183(2) 0.0236(3) 0.0021(2) 0.0152(2) 0.0009(2)
Cd1 0.0272(3) 0.0201(3) 0.0252(4) -0.0003(3) 0.0189(3) 0.0017(3)
C1 0.040(7) 0.015(5) 0.031(7) -0.007(5) 0.016(6) 0.010(5)
C2 0.032(6) 0.013(5) 0.039(7) 0.006(5) 0.021(6) 0.004(4)
C3 0.033(6) 0.026(5) 0.017(5) 0.004(4) 0.015(5) 0.006(5)
C4 0.045(8) 0.040(8) 0.039(8) -0.003(6) 0.020(7) 0.000(6)
C5 0.051(9) 0.060(9) 0.028(7) 0.009(6) 0.022(7) 0.025(7)
C6 0.059(10) 0.043(8) 0.029(7) -0.006(6) 0.010(7) 0.007(7)
C7 0.075(11) 0.042(7) 0.021(6) 0.001(5) 0.033(7) 0.009(7)
C8 0.050(8) 0.038(7) 0.025(6) 0.005(5) 0.022(6) 0.006(6)
C9 0.020(5) 0.028(6) 0.020(5) 0.011(4) 0.010(5) 0.005(4)
C10 0.031(6) 0.030(6) 0.028(6) 0.007(5) 0.019(5) -0.005(5)
C11 0.041(7) 0.027(6) 0.028(6) -0.007(5) 0.023(6) -0.008(5)
C12 0.029(6) 0.030(6) 0.034(7) -0.001(5) 0.020(6) -0.004(5)
C13 0.035(7) 0.035(6) 0.033(7) 0.002(5) 0.024(6) 0.003(5)
C14 0.078(11) 0.030(7) 0.053(10) -0.004(7) 0.041(9) 0.005(7)
C15 0.066(11) 0.036(8) 0.040(9) -0.007(6) 0.014(8) 0.001(7)
C16 0.051(9) 0.027(7) 0.044(9) -0.003(6) 0.001(7) 0.007(6)
C17 0.034(6) 0.026(6) 0.025(6) 0.006(5) 0.016(5) 0.010(5)
C18 0.035(8) 0.031(7) 0.044(8) -0.007(6) 0.023(7) -0.006(6)
C19 0.041(7) 0.024(6) 0.045(8) -0.007(5) 0.026(7) -0.009(5)
C20 0.050(8) 0.025(6) 0.034(7) 0.002(5) 0.021(7) 0.010(6)
C21 0.052(8) 0.031(6) 0.048(8) -0.004(6) 0.038(7) 0.003(6)
C22 0.039(7) 0.035(6) 0.039(7) -0.005(6) 0.030(6) -0.006(5)
C23 0.032(6) 0.037(6) 0.040(7) -0.006(5) 0.031(6) 0.001(5)
C24 0.028(6) 0.033(6) 0.015(6) -0.001(5) 0.005(5) -0.002(5)
C25 0.055(8) 0.036(7) 0.033(7) 0.004(5) 0.031(7) -0.007(6)
C26 0.018(6) 0.055(8) 0.033(7) 0.016(6) 0.012(5) 0.010(5)
C27 0.020(6) 0.057(8) 0.027(7) -0.006(6) 0.010(5) 0.004(6)
C28 0.035(7) 0.034(6) 0.036(7) 0.000(5) 0.028(6) 0.000(5)
C29 0.043(7) 0.037(7) 0.036(7) 0.008(5) 0.036(6) 0.004(5)
C30 0.030(6) 0.023(6) 0.040(7) 0.007(5) 0.022(6) 0.004(5)
C31 0.033(7) 0.021(5) 0.035(7) 0.002(5) 0.018(6) 0.001(5)
C32 0.065(10) 0.046(8) 0.069(10) 0.027(7) 0.058(9) 0.018(7)
C33 0.061(10) 0.049(9) 0.105(14) 0.011(9) 0.072(11) -0.003(8)
C34 0.042(8) 0.041(7) 0.045(8) 0.015(6) 0.029(7) -0.002(6)
C35 0.036(7) 0.026(6) 0.058(9) 0.009(6) 0.028(7) 0.003(5)
C36 0.027(6) 0.036(7) 0.033(7) 0.000(5) 0.018(6) 0.002(5)
C37 0.035(6) 0.020(5) 0.033(6) 0.010(4) 0.025(6) 0.001(4)
C38 0.029(6) 0.024(5) 0.025(6) 0.005(4) 0.017(5) 0.000(5)
C39 0.033(6) 0.019(5) 0.035(7) 0.000(5) 0.023(6) -0.002(5)
C40 0.041(7) 0.032(6) 0.032(7) 0.009(5) 0.028(6) 0.005(5)
C41 0.053(9) 0.036(7) 0.050(8) 0.005(6) 0.041(8) 0.002(6)
C42 0.074(10) 0.034(7) 0.049(8) 0.011(6) 0.056(9) 0.013(6)
C43 0.036(7) 0.047(8) 0.039(7) 0.004(6) 0.029(7) 0.006(6)
C44 0.042(7) 0.040(7) 0.043(8) 0.015(6) 0.037(7) 0.002(6)
C45 0.027(6) 0.047(7) 0.035(7) 0.023(6) 0.028(6) 0.025(5)
C46 0.028(6) 0.053(8) 0.040(7) 0.028(6) 0.025(6) 0.021(6)
C47 0.035(8) 0.066(10) 0.040(8) 0.028(7) 0.019(7) 0.008(7)
C48 0.080(13) 0.095(14) 0.058(11) 0.046(10) 0.060(11) 0.051(12)
C49 0.058(10) 0.053(9) 0.054(9) 0.002(7) 0.049(9) 0.010(7)
C50 0.057(10) 0.039(7) 0.042(8) 0.018(6) 0.038(8) 0.020(7)
C51 0.043(7) 0.022(6) 0.038(7) 0.008(5) 0.027(6) 0.011(5)
C52 0.056(9) 0.019(6) 0.041(8) 0.002(5) 0.030(7) 0.000(6)
C53 0.056(9) 0.034(7) 0.044(8) 0.031(6) 0.036(7) 0.017(6)
C54 0.058(9) 0.031(7) 0.066(10) 0.020(7) 0.049(9) 0.012(6)
C55 0.037(8) 0.024(7) 0.066(11) 0.017(7) 0.005(7) 0.002(6)
C56 0.052(9) 0.021(6) 0.046(8) 0.007(5) 0.025(7) 0.004(6)
C57 0.049(2) 0.0383(18) 0.058(2) -0.0001(16) 0.0367(19) -0.0001(15)
C58 0.049(2) 0.0383(18) 0.058(2) -0.0001(16) 0.0367(19) -0.0001(15)
C59 0.049(2) 0.0383(18) 0.058(2) -0.0001(16) 0.0367(19) -0.0001(15)
C60 0.049(2) 0.0383(18) 0.058(2) -0.0001(16) 0.0367(19) -0.0001(15)
C61 0.049(2) 0.0383(18) 0.058(2) -0.0001(16) 0.0367(19) -0.0001(15)
C62 0.049(2) 0.0383(18) 0.058(2) -0.0001(16) 0.0367(19) -0.0001(15)
C63 0.049(2) 0.0383(18) 0.058(2) -0.0001(16) 0.0367(19) -0.0001(15)
C64 0.049(2) 0.0383(18) 0.058(2) -0.0001(16) 0.0367(19) -0.0001(15)
C65 0.049(2) 0.0383(18) 0.058(2) -0.0001(16) 0.0367(19) -0.0001(15)
C66 0.049(2) 0.0383(18) 0.058(2) -0.0001(16) 0.0367(19) -0.0001(15)
C67 0.049(2) 0.0383(18) 0.058(2) -0.0001(16) 0.0367(19) -0.0001(15)
C68 0.049(2) 0.0383(18) 0.058(2) -0.0001(16) 0.0367(19) -0.0001(15)
C69 0.049(2) 0.0383(18) 0.058(2) -0.0001(16) 0.0367(19) -0.0001(15)
C70 0.049(2) 0.0383(18) 0.058(2) -0.0001(16) 0.0367(19) -0.0001(15)
C71 0.049(2) 0.0383(18) 0.058(2) -0.0001(16) 0.0367(19) -0.0001(15)
C72 0.049(2) 0.0383(18) 0.058(2) -0.0001(16) 0.0367(19) -0.0001(15)
C74 0.050(2) 0.047(2) 0.0361(19) 0.0008(16) 0.0241(18) -0.0011(17)
C75 0.050(2) 0.047(2) 0.0361(19) 0.0008(16) 0.0241(18) -0.0011(17)
C76 0.050(2) 0.047(2) 0.0361(19) 0.0008(16) 0.0241(18) -0.0011(17)
C78 0.050(2) 0.047(2) 0.0361(19) 0.0008(16) 0.0241(18) -0.0011(17)
C79 0.050(2) 0.047(2) 0.0361(19) 0.0008(16) 0.0241(18) -0.0011(17)
C80 0.050(2) 0.047(2) 0.0361(19) 0.0008(16) 0.0241(18) -0.0011(17)
C81 0.050(2) 0.047(2) 0.0361(19) 0.0008(16) 0.0241(18) -0.0011(17)
C82 0.050(2) 0.047(2) 0.0361(19) 0.0008(16) 0.0241(18) -0.0011(17)
C83 0.050(2) 0.047(2) 0.0361(19) 0.0008(16) 0.0241(18) -0.0011(17)
C84 0.050(2) 0.047(2) 0.0361(19) 0.0008(16) 0.0241(18) -0.0011(17)
C85 0.050(2) 0.047(2) 0.0361(19) 0.0008(16) 0.0241(18) -0.0011(17)
C86 0.050(2) 0.047(2) 0.0361(19) 0.0008(16) 0.0241(18) -0.0011(17)
C87 0.050(2) 0.047(2) 0.0361(19) 0.0008(16) 0.0241(18) -0.0011(17)
C88 0.050(2) 0.047(2) 0.0361(19) 0.0008(16) 0.0241(18) -0.0011(17)
C89 0.050(2) 0.047(2) 0.0361(19) 0.0008(16) 0.0241(18) -0.0011(17)
N1 0.049(2) 0.0383(18) 0.058(2) -0.0001(16) 0.0367(19) -0.0001(15)
N2 0.050(2) 0.047(2) 0.0361(19) 0.0008(16) 0.0241(18) -0.0011(17)
F18 0.038(5) 0.046(4) 0.052(5) -0.026(4) 0.034(4) -0.021(4)
F19 0.060(6) 0.037(5) 0.071(6) -0.018(4) 0.032(5) -0.019(4)
F20 0.074(6) 0.024(4) 0.074(6) -0.011(4) 0.047(5) 0.004(4)
F21 0.086(7) 0.041(5) 0.135(10) -0.027(6) 0.091(8) -0.011(5)
F22 0.046(5) 0.035(4) 0.080(7) -0.007(4) 0.047(5) -0.006(4)
F24 0.051(5) 0.039(4) 0.040(4) 0.002(3) 0.031(4) -0.003(4)
F25 0.061(6) 0.084(7) 0.043(5) 0.019(5) 0.037(5) 0.002(5)
F26 0.054(5) 0.075(6) 0.036(5) 0.015(5) 0.019(5) -0.001(5)
F27 0.040(5) 0.087(8) 0.067(6) -0.006(5) 0.036(5) -0.003(5)
F28 0.031(4) 0.049(5) 0.050(5) 0.003(4) 0.021(4) -0.013(4)
F46 0.037(4) 0.045(5) 0.048(5) -0.003(4) 0.020(4) 0.000(4)
F47 0.029(4) 0.097(8) 0.054(6) 0.017(5) 0.020(4) 0.001(5)
F48 0.066(7) 0.145(11) 0.099(9) 0.033(8) 0.071(7) 0.044(7)
F49 0.135(11) 0.134(11) 0.061(7) 0.000(7) 0.070(8) 0.069(9)
F50 0.089(8) 0.055(6) 0.065(6) -0.012(5) 0.051(6) 0.000(5)
F52 0.067(6) 0.039(4) 0.030(4) 0.000(3) 0.023(4) -0.004(4)
F53 0.075(7) 0.072(6) 0.045(5) 0.027(5) 0.025(5) 0.007(5)
F54 0.071(6) 0.032(4) 0.088(7) 0.023(4) 0.055(6) 0.013(4)
F55 0.052(5) 0.033(4) 0.094(8) 0.001(5) 0.032(6) 0.001(4)
F56 0.051(6) 0.051(5) 0.033(4) -0.003(4) 0.023(5) 0.003(4)

loop_
_atom_type_symbol
_atom_type_description
_atom_type_scat_dispersion_real
_atom_type_scat_dispersion_imag
_atom_type_scat_source
Pt Pt -1.7033 8.3905 'International Tables Vol C Tables 4.2.6.8 and 6.1.1.4'
Cd Cd -0.8075 1.2024 'International Tables Vol C Tables 4.2.6.8 and 6.1.1.4'
N N 0.0061 0.0033 'International Tables Vol C Tables 4.2.6.8 and 6.1.1.4'
F F 0.0171 0.0103 'International Tables Vol C Tables 4.2.6.8 and 6.1.1.4'
C C 0.0033 0.0016 'International Tables Vol C Tables 4.2.6.8 and 6.1.1.4'
H H 0 0 'International Tables Vol C Tables 4.2.6.8 and 6.1.1.4'

loop_
_geom_angle_atom_site_label_1
_geom_angle_atom_site_label_2
_geom_angle_atom_site_label_3
_geom_angle
C29 Pt2 C37 91.7(4)
C29 Pt2 C51 179.3(5)
C37 Pt2 C51 87.7(4)
C29 Pt2 C45 90.7(5)
C37 Pt2 C45 176.8(4)
C51 Pt2 C45 89.9(5)
C29 Pt2 Cd1 45.8(3)
C37 Pt2 Cd1 47.1(3)
C51 Pt2 Cd1 133.5(4)
C45 Pt2 Cd1 135.7(3)
C23 Pt1 C17 89.4(5)
C23 Pt1 C9 89.8(4)
C17 Pt1 C9 178.6(5)
C23 Pt1 C1 176.2(5)
C17 Pt1 C1 88.0(4)
C9 Pt1 C1 92.8(4)
C23 Pt1 Cd1 133.8(3)
C17 Pt1 Cd1 133.3(3)
C9 Pt1 Cd1 47.8(3)
C1 Pt1 Cd1 47.8(3)
C29 Cd1 C9 131.8(4)
C29 Cd1 C1 132.1(4)
C9 Cd1 C1 76.5(4)
C29 Cd1 C37 73.7(4)
C9 Cd1 C37 129.1(4)
C1 Cd1 C37 122.3(4)
C29 Cd1 C2 114.8(4)
C9 Cd1 C2 102.7(4)
C1 Cd1 C2 26.9(4)
C37 Cd1 C2 100.4(4)
C29 Cd1 C10 114.4(4)
C9 Cd1 C10 27.8(4)
C1 Cd1 C10 103.4(4)
C37 Cd1 C10 107.4(4)
C2 Cd1 C10 128.4(4)
C29 Cd1 C38 101.1(4)
C9 Cd1 C38 112.4(4)
C1 Cd1 C38 99.1(4)
C37 Cd1 C38 28.0(4)
C2 Cd1 C38 83.9(4)
C10 Cd1 C38 101.2(4)
C29 Cd1 C30 28.9(4)
C9 Cd1 C30 113.6(4)
C1 Cd1 C30 112.0(4)
C37 Cd1 C30 102.3(4)
C2 Cd1 C30 106.2(4)
C10 Cd1 C30 109.1(4)
C38 Cd1 C30 129.0(4)
C29 Cd1 Pt1 138.6(3)
C9 Cd1 Pt1 39.2(3)
C1 Cd1 Pt1 39.4(3)
C37 Cd1 Pt1 147.5(3)
C2 Cd1 Pt1 66.3(3)
C10 Cd1 Pt1 67.0(3)
C38 Cd1 Pt1 119.6(3)
C30 Cd1 Pt1 109.8(3)
C29 Cd1 Pt2 37.1(3)
C9 Cd1 Pt2 138.0(3)
C1 Cd1 Pt2 144.8(3)
C37 Cd1 Pt2 37.4(3)
C2 Cd1 Pt2 118.0(3)
C10 Cd1 Pt2 110.3(3)
C38 Cd1 Pt2 65.4(3)
C30 Cd1 Pt2 65.9(3)
Pt1 Cd1 Pt2 174.37(4)
C2 C1 Pt1 175.4(12)
C2 C1 Cd1 83.4(8)
Pt1 C1 Cd1 92.8(4)
C1 C2 C3 171.7(12)
C1 C2 Cd1 69.7(8)
C3 C2 Cd1 118.4(7)
C4 C3 C8 119.4(12)
C4 C3 C2 122.2(11)
C8 C3 C2 118.4(11)
C3 C4 C5 122.4(14)
C3 C4 H4 118.8
C5 C4 H4 118.8
C6 C5 C4 117.0(14)
C6 C5 H5 121.5
C4 C5 H5 121.5
C7 C6 C5 122.5(13)
C7 C6 H6 118.8
C5 C6 H6 118.8
C6 C7 C8 118.0(12)
C6 C7 H7 121
C8 C7 H7 121
C3 C8 C7 120.7(13)
C3 C8 H8 119.7
C7 C8 H8 119.7
C10 C9 Pt1 176.6(11)
C10 C9 Cd1 83.6(8)
Pt1 C9 Cd1 93.1(4)
C9 C10 C11 166.9(13)
C9 C10 Cd1 68.6(8)
C11 C10 Cd1 124.5(9)
C16 C11 C12 119.0(11)
C16 C11 C10 119.3(12)
C12 C11 C10 121.6(11)
C13 C12 C11 118.4(12)
C13 C12 H12 120.8
C11 C12 H12 120.8
C14 C13 C12 121.3(12)
C14 C13 H13 119.4
C12 C13 H13 119.4
C15 C14 C13 122.8(14)
C15 C14 H14 118.6
C13 C14 H14 118.6
C14 C15 C16 116.5(14)
C14 C15 H15 121.7
C16 C15 H15 121.7
C11 C16 C15 121.9(13)
C11 C16 H16 119
C15 C16 H16 119
C18 C17 C22 110.2(11)
C18 C17 Pt1 126.2(10)
C22 C17 Pt1 123.4(9)
C17 C18 C19 127.4(13)
C17 C18 F18 117.2(11)
C19 C18 F18 115.1(11)
F19 C19 C20 119.5(11)
F19 C19 C18 123.5(12)
C20 C19 C18 116.9(12)
F20 C20 C19 118.9(12)
F20 C20 C21 119.3(12)
C19 C20 C21 121.8(12)
F21 C21 C20 121.2(11)
F21 C21 C22 122.1(13)
C20 C21 C22 116.6(12)
C21 C22 F22 116.6(11)
C21 C22 C17 126.9(12)
F22 C22 C17 116.5(11)
C28 C23 C24 111.1(11)
C28 C23 Pt1 130.3(9)
C24 C23 Pt1 118.5(9)
F24 C24 C25 117.3(11)
F24 C24 C23 120.4(10)
C25 C24 C23 122.1(12)
C26 C25 C24 120.9(12)
C26 C25 F25 120.4(12)
C24 C25 F25 118.7(12)
F26 C26 C25 121.0(12)
F26 C26 C27 118.0(11)
C25 C26 C27 121.0(12)
F27 C27 C28 125.3(14)
F27 C27 C26 118.2(12)
C28 C27 C26 116.4(12)
C23 C28 C27 128.3(12)
C23 C28 F28 115.9(11)
C27 C28 F28 115.8(11)
C30 C29 Pt2 177.3(11)
C30 C29 Cd1 83.9(8)
Pt2 C29 Cd1 97.1(4)
C29 C30 C31 169.7(13)
C29 C30 Cd1 67.3(8)
C31 C30 Cd1 123.0(8)
C36 C31 C32 119.1(12)
C36 C31 C30 124.5(12)
C32 C31 C30 116.3(11)
C31 C32 C33 122.2(13)
C31 C32 H32 118.9
C33 C32 H32 118.9
C32 C33 C34 117.1(12)
C32 C33 H33 121.5
C34 C33 H33 121.5
C35 C34 C33 119.6(12)
C35 C34 H34 120.2
C33 C34 H34 120.2
C34 C35 C36 121.6(12)
C34 C35 H35 119.2
C36 C35 H35 119.2
C31 C36 C35 120.3(12)
C31 C36 H36 119.9
C35 C36 H36 119.9
C38 C37 Pt2 176.9(10)
C38 C37 Cd1 82.2(8)
Pt2 C37 Cd1 95.5(4)
C37 C38 C39 170.1(12)
C37 C38 Cd1 69.8(7)
C39 C38 Cd1 118.3(8)
C40 C39 C44 120.7(11)
C40 C39 C38 121.0(11)
C44 C39 C38 118.3(11)
C41 C40 C39 120.2(12)
C41 C40 H40 119.9
C39 C40 H40 119.9
C40 C41 C42 119.0(12)
C40 C41 H41 120.5
C42 C41 H41 120.5
C43 C42 C41 121.7(12)
C43 C42 H42 119.1
C41 C42 H42 119.1
C42 C43 C44 118.9(13)
C42 C43 H43 120.6
C44 C43 H43 120.6
C39 C44 C43 119.5(12)
C39 C44 H44 120.3
C43 C44 H44 120.3
C50 C45 C46 116.0(12)
C50 C45 Pt2 123.5(11)
C46 C45 Pt2 120.5(9)
C45 C46 C47 125.1(14)
C45 C46 F46 121.4(10)
C47 C46 F46 113.5(13)
F47 C47 C48 120.9(16)
F47 C47 C46 123.2(16)
C48 C47 C46 115.8(17)
C47 C48 C49 122.7(16)
C47 C48 F48 121(2)
C49 C48 F48 116.3(17)
C48 C49 F49 123.2(14)
C48 C49 C50 118.8(14)
F49 C49 C50 118.0(15)
C45 C50 F50 121.8(13)
C45 C50 C49 121.4(15)
F50 C50 C49 116.7(13)
C52 C51 C56 117.8(11)
C52 C51 Pt2 120.3(10)
C56 C51 Pt2 121.8(10)
F52 C52 C51 122.5(11)
F52 C52 C53 116.0(12)
C51 C52 C53 121.4(13)
C54 C53 F53 122.7(11)
C54 C53 C52 120.2(13)
F53 C53 C52 117.1(13)
C53 C54 F54 120.5(14)
C53 C54 C55 118.9(12)
F54 C54 C55 120.6(14)
C54 C55 C56 122.5(14)
C54 C55 F55 121.5(12)
C56 C55 F55 116.0(14)
F56 C56 C51 122.9(11)
F56 C56 C55 117.9(13)
C51 C56 C55 119.2(13)
C58 C57 N1 117.5(12)
C58 C57 H57A 107.9
N1 C57 H57A 107.9
C58 C57 H57B 107.9
N1 C57 H57B 107.9
H57A C57 H57B 107.2
C57 C58 C59 110.5(13)
C57 C58 H58A 109.6
C59 C58 H58A 109.6
C57 C58 H58B 109.6
C59 C58 H58B 109.6
H58A C58 H58B 108.1
C60 C59 C58 115.0(12)
C60 C59 H59A 108.5
C58 C59 H59A 108.5
C60 C59 H59B 108.5
C58 C59 H59B 108.5
H59A C59 H59B 107.5
C59 C60 H60A 109.5
C59 C60 H60B 109.5
H60A C60 H60B 109.5
C59 C60 H60C 109.5
H60A C60 H60C 109.5
H60B C60 H60C 109.5
C62 C61 N1 115.8(12)
C62 C61 H61A 108.3
N1 C61 H61A 108.3
C62 C61 H61B 108.3
N1 C61 H61B 108.3
H61A C61 H61B 107.4
C61 C62 C63 110.7(13)
C61 C62 H62A 109.5
C63 C62 H62A 109.5
C61 C62 H62B 109.5
C63 C62 H62B 109.5
H62A C62 H62B 108.1
C62 C63 C64 109.4(12)
C62 C63 H63A 109.8
C64 C63 H63A 109.8
C62 C63 H63B 109.8
C64 C63 H63B 109.8
H63A C63 H63B 108.2
C63 C64 H64A 109.5
C63 C64 H64B 109.5
H64A C64 H64B 109.5
C63 C64 H64C 109.5
H64A C64 H64C 109.5
H64B C64 H64C 109.5
C66 C65 N1 116.8(12)
C66 C65 H65A 108.1
N1 C65 H65A 108.1
C66 C65 H65B 108.1
N1 C65 H65B 108.1
H65A C65 H65B 107.3
C65 C66 C67 112.4(13)
C65 C66 H66A 109.1
C67 C66 H66A 109.1
C65 C66 H66B 109.1
C67 C66 H66B 109.1
H66A C66 H66B 107.9
C68 C67 C66 112.4(13)
C68 C67 H67A 109.1
C66 C67 H67A 109.1
C68 C67 H67B 109.1
C66 C67 H67B 109.1
H67A C67 H67B 107.9
C67 C68 H68A 109.5
C67 C68 H68B 109.5
H68A C68 H68B 109.5
C67 C68 H68C 109.5
H68A C68 H68C 109.5
H68B C68 H68C 109.5
N1 C69 C70 115.4(13)
N1 C69 H69A 108.4
C70 C69 H69A 108.4
N1 C69 H69B 108.4
C70 C69 H69B 108.4
H69A C69 H69B 107.5
C69 C70 C71 109.9(12)
C69 C70 H70A 109.7
C71 C70 H70A 109.7
C69 C70 H70B 109.7
C71 C70 H70B 109.7
H70A C70 H70B 108.2
C72 C71 C70 114.8(13)
C72 C71 H71A 108.6
C70 C71 H71A 108.6
C72 C71 H71B 108.5
C70 C71 H71B 108.6
H71A C71 H71B 107.6
C71 C72 H72A 109.4
C71 C72 H72B 109.5
H72A C72 H72B 109.5
C71 C72 H72C 109.5
H72A C72 H72C 109.5
H72B C72 H72C 109.5
C75 C74 N2 118.8(12)
C75 C74 H74A 107.6
N2 C74 H74A 107.6
C75 C74 H74B 107.6
N2 C74 H74B 107.6
H74A C74 H74B 107.1
C74 C75 C76 110.3(12)
C74 C75 H75A 109.6
C76 C75 H75A 109.6
C74 C75 H75B 109.6
C76 C75 H75B 109.6
H75A C75 H75B 108.1
C75 C76 C77 112.9(12)
C75 C76 H76A 109
C77 C76 H76A 109
C75 C76 H76B 109
C77 C76 H76B 109
H76A C76 H76B 107.8
C76 C77 H77A 109.5
C76 C77 H77B 109.5
H77A C77 H77B 109.5
C76 C77 H77C 109.5
H77A C77 H77C 109.5
H77B C77 H77C 109.5
N2 C78 C79 119.0(12)
N2 C78 H78A 107.6
C79 C78 H78A 107.6
N2 C78 H78B 107.6
C79 C78 H78B 107.6
H78A C78 H78B 107
C80 C79 C78 111.2(13)
C80 C79 H79A 109.4
C78 C79 H79A 109.4
C80 C79 H79B 109.4
C78 C79 H79B 109.4
H79A C79 H79B 108
C79 C80 C81 106.3(12)
C79 C80 H80A 110.5
C81 C80 H80A 110.5
C79 C80 H80B 110.5
C81 C80 H80B 110.5
H80A C80 H80B 108.7
C80 C81 H81A 109.5
C80 C81 H81B 109.5
H81A C81 H81B 109.5
C80 C81 H81C 109.5
H81A C81 H81C 109.5
H81B C81 H81C 109.5
C83 C82 N2 113.1(12)
C83 C82 H82A 109
N2 C82 H82A 109
C83 C82 H82B 109
N2 C82 H82B 109
H82A C82 H82B 107.8
C82 C83 C84 109.0(12)
C82 C83 H83A 109.9
C84 C83 H83A 109.9
C82 C83 H83B 109.9
C84 C83 H83B 109.9
H83A C83 H83B 108.3
C85 C84 C83 116.9(13)
C85 C84 H84A 108.1
C83 C84 H84A 108.1
C85 C84 H84B 108.1
C83 C84 H84B 108.1
H84A C84 H84B 107.3
C84 C85 H85A 109.5
C84 C85 H85B 109.5
H85A C85 H85B 109.5
C84 C85 H85C 109.5
H85A C85 H85C 109.5
H85B C85 H85C 109.5
C87 C86 N2 112.6(13)
C87 C86 H86A 109.1
N2 C86 H86A 109.1
C87 C86 H86B 109.1
N2 C86 H86B 109.1
H86A C86 H86B 107.8
C86 C87 C88 112.9(14)
C86 C87 H87A 109
C88 C87 H87A 109
C86 C87 H87B 109
C88 C87 H87B 109
H87A C87 H87B 107.8
C89 C88 C87 120.3(14)
C89 C88 H88A 107.3
C87 C88 H88A 107.3
C89 C88 H88B 107.2
C87 C88 H88B 107.3
H88A C88 H88B 106.9
C88 C89 H89A 109.5
C88 C89 H89B 109.5
H89A C89 H89B 109.5
C88 C89 H89C 109.5
H89A C89 H89C 109.5
H89B C89 H89C 109.5
C69 N1 C61 113.8(11)
C69 N1 C57 110.1(11)
C61 N1 C57 111.1(11)
C69 N1 C65 106.5(11)
C61 N1 C65 106.8(11)
C57 N1 C65 108.3(11)
C78 N2 C74 106.7(11)
C78 N2 C86 110.6(11)
C74 N2 C86 111.2(11)
C78 N2 C82 107.3(11)
C74 N2 C82 112.0(11)
C86 N2 C82 108.9(11)

loop_
_geom_bond_atom_site_label_1
_geom_bond_atom_site_label_2
_geom_bond_distance
Pt2 C29 1.997(12)
Pt2 C37 2.007(12)
Pt2 C51 2.080(12)
Pt2 C45 2.103(10)
Pt2 Cd1 3.2863(12)
Pt1 C23 2.014(13)
Pt1 C17 2.032(11)
Pt1 C9 2.034(12)
Pt1 C1 2.044(13)
Pt1 Cd1 3.2173(12)
Cd1 C29 2.376(12)
Cd1 C9 2.385(11)
Cd1 C1 2.387(10)
Cd1 C37 2.418(10)
Cd1 C2 2.528(12)
Cd1 C10 2.547(12)
Cd1 C38 2.552(11)
Cd1 C30 2.561(12)
C1 C2 1.151(17)
C2 C3 1.449(16)
C3 C4 1.346(19)
C3 C8 1.401(17)
C4 C5 1.405(19)
C4 H4 0.93
C5 C6 1.41(2)
C5 H5 0.93
C6 C7 1.37(2)
C6 H6 0.93
C7 C8 1.412(18)
C7 H7 0.93
C8 H8 0.93
C9 C10 1.197(17)
C10 C11 1.449(17)
C11 C16 1.385(19)
C11 C12 1.417(18)
C12 C13 1.390(17)
C12 H12 0.93
C13 C14 1.37(2)
C13 H13 0.93
C14 C15 1.36(2)
C14 H14 0.93
C15 C16 1.43(2)
C15 H15 0.93
C16 H16 0.93
C17 C18 1.371(18)
C17 C22 1.417(17)
C18 C19 1.389(18)
C18 F18 1.445(15)
C19 F19 1.335(14)
C19 C20 1.362(19)
C20 F20 1.357(14)
C20 C21 1.38(2)
C21 F21 1.303(16)
C21 C22 1.372(17)
C22 F22 1.379(14)
C23 C28 1.365(17)
C23 C24 1.468(17)
C24 F24 1.345(14)
C24 C25 1.372(17)
C25 C26 1.336(18)
C25 F25 1.379(14)
C26 F26 1.332(14)
C26 C27 1.394(19)
C27 F27 1.319(17)
C27 C28 1.368(18)
C28 F28 1.372(14)
C29 C30 1.243(16)
C30 C31 1.420(16)
C31 C36 1.376(17)
C31 C32 1.382(18)
C32 C33 1.423(19)
C32 H32 0.93
C33 C34 1.44(2)
C33 H33 0.93
C34 C35 1.360(18)
C34 H34 0.93
C35 C36 1.409(17)
C35 H35 0.93
C36 H36 0.93
C37 C38 1.209(16)
C38 C39 1.436(16)
C39 C40 1.383(16)
C39 C44 1.404(18)
C40 C41 1.386(17)
C40 H40 0.93
C41 C42 1.43(2)
C41 H41 0.93
C42 C43 1.355(18)
C42 H42 0.93
C43 C44 1.430(17)
C43 H43 0.93
C44 H44 0.93
C45 C50 1.300(19)
C45 C46 1.37(2)
C46 C47 1.412(19)
C46 F46 1.398(17)
C47 F47 1.304(18)
C47 C48 1.30(3)
C48 C49 1.35(3)
C48 F48 1.370(18)
C49 F49 1.406(17)
C49 C50 1.44(2)
C50 F50 1.340(19)
C51 C52 1.336(19)
C51 C56 1.392(19)
C52 F52 1.346(16)
C52 C53 1.462(16)
C53 C54 1.30(2)
C53 F53 1.355(16)
C54 F54 1.360(14)
C54 C55 1.37(2)
C55 C56 1.400(18)
C55 F55 1.406(17)
C56 F56 1.333(16)
C57 C58 1.51(2)
C57 N1 1.549(18)
C57 H57A 0.97
C57 H57B 0.97
C58 C59 1.54(2)
C58 H58A 0.97
C58 H58B 0.97
C59 C60 1.510(19)
C59 H59A 0.97
C59 H59B 0.97
C60 H60A 0.96
C60 H60B 0.96
C60 H60C 0.96
C61 C62 1.46(2)
C61 N1 1.528(18)
C61 H61A 0.97
C61 H61B 0.97
C62 C63 1.515(19)
C62 H62A 0.97
C62 H62B 0.97
C63 C64 1.62(2)
C63 H63A 0.97
C63 H63B 0.97
C64 H64A 0.96
C64 H64B 0.96
C64 H64C 0.96
C65 C66 1.49(2)
C65 N1 1.61(2)
C65 H65A 0.97
C65 H65B 0.97
C66 C67 1.50(2)
C66 H66A 0.97
C66 H66B 0.97
C67 C68 1.442(19)
C67 H67A 0.97
C67 H67B 0.97
C68 H68A 0.96
C68 H68B 0.96
C68 H68C 0.96
C69 N1 1.465(18)
C69 C70 1.47(2)
C69 H69A 0.97
C69 H69B 0.97
C70 C71 1.562(19)
C70 H70A 0.97
C70 H70B 0.97
C71 C72 1.44(2)
C71 H71A 0.97
C71 H71B 0.97
C72 H72A 0.96
C72 H72B 0.96
C72 H72C 0.96
C74 C75 1.49(2)
C74 N2 1.523(18)
C74 H74A 0.97
C74 H74B 0.97
C75 C76 1.536(19)
C75 H75A 0.97
C75 H75B 0.97
C76 C77 1.57(2)
C76 H76A 0.97
C76 H76B 0.97
C77 H77A 0.96
C77 H77B 0.96
C77 H77C 0.96
C78 N2 1.514(18)
C78 C79 1.51(2)
C78 H78A 0.97
C78 H78B 0.97
C79 C80 1.50(2)
C79 H79A 0.97
C79 H79B 0.97
C80 C81 1.53(2)
C80 H80A 0.97
C80 H80B 0.97
C81 H81A 0.96
C81 H81B 0.96
C81 H81C 0.96
C82 C83 1.50(2)
C82 N2 1.598(19)
C82 H82A 0.97
C82 H82B 0.97
C83 C84 1.51(2)
C83 H83A 0.97
C83 H83B 0.97
C84 C85 1.46(2)
C84 H84A 0.97
C84 H84B 0.97
C85 H85A 0.96
C85 H85B 0.96
C85 H85C 0.96
C86 C87 1.37(2)
C86 N2 1.523(19)
C86 H86A 0.97
C86 H86B 0.97
C87 C88 1.63(2)
C87 H87A 0.97
C87 H87B 0.97
C88 C89 1.419(19)
C88 H88A 0.97
C88 H88B 0.97
C89 H89A 0.96
C89 H89B 0.96
C89 H89C 0.96
